data_7133854
loop_
_publ_author_name
'Bao, Mei-Zhu'
'Pan, Xiao-Ying'
'Wu, Wen-Rong'
'Xiao, Lin'
'Liu, Jidan'
'Liu, Xu-Ge'
'Zhang, Shang-Shi'
'Zhao, Limin'

_publ_section_title
;
 Metal-catalyzed divergent synthesis from ylides with
 3-arylbenzo[<i>d</i>][1,2,3]triazin-4(3<i>H</i>)-ones.
;
_journal_issue 88
_journal_name_full 'Chemical communications (Cambridge, England)'
_journal_page_first 12928
_journal_page_last 12931
_journal_paper_doi 10.1039/d4cc04309j
_journal_volume 60
_journal_year 2024
_chemical_formula_moiety 'C22 H21 N3 O3'
_chemical_formula_sum 'C22 H21 N3 O3'
_chemical_formula_weight 375.42
_space_group_crystal_system monoclinic
_space_group_IT_number 14
_space_group_name_Hall '-P 2yn'
_space_group_name_H-M_alt 'P 1 21/n 1'
_atom_sites_solution_hydrogens geom
_atom_sites_solution_primary dual
_audit_creation_date 2023-10-13
_audit_creation_method
;
Olex2 1.5-beta
(compiled 2022.04.07 svn.rca3783a0 for OlexSys, GUI svn.r6439)
;
_audit_update_record
;
2024-08-13 deposited with the CCDC.	2024-10-14 downloaded from the CCDC.
;
_cell_angle_alpha 90
_cell_angle_beta 92.354(2)
_cell_angle_gamma 90
_cell_formula_units_Z 8
_cell_length_a 10.6241(2)
_cell_length_b 20.0539(4)
_cell_length_c 18.4446(4)
_cell_measurement_reflns_used 7375
_cell_measurement_temperature 149.99(10)
_cell_measurement_theta_max 73.4880
_cell_measurement_theta_min 3.1830
_cell_volume 3926.39(14)
_computing_cell_refinement 'CrysAlisPro 1.171.38.43f (Rigaku OD, 2015)'
_computing_data_collection 'CrysAlisPro 1.171.38.43f (Rigaku OD, 2015)'
_computing_data_reduction 'CrysAlisPro 1.171.38.43f (Rigaku OD, 2015)'
_computing_molecular_graphics 'Olex2 1.5-beta (Dolomanov et al., 2009)'
_computing_publication_material 'Olex2 1.5-beta (Dolomanov et al., 2009)'
_computing_structure_refinement 'SHELXL 2018/3 (Sheldrick, 2015)'
_computing_structure_solution 'SHELXT 2018/2 (Sheldrick, 2018)'
_diffrn_ambient_environment N~2~
_diffrn_ambient_temperature 149.99(10)
_diffrn_detector 'CCD plate'
_diffrn_detector_area_resol_mean 5.2684
_diffrn_detector_type AtlasS2
_diffrn_measured_fraction_theta_full 0.999
_diffrn_measured_fraction_theta_max 0.973
_diffrn_measurement_details
;
List of Runs (angles in degrees, time in seconds):

  # Type    Start    End  Width  t~exp~   \w     \q     \k     \f   Frames
#--------------------------------------------------------------------------
  1  \w     20.00  52.00   1.00    1.00    --   40.73 -38.00 120.00   32
  2  \w     34.00  60.00   1.00    1.00    --   40.73-129.00  75.00   26
  3  \w     29.00  95.00   1.00    1.00    --   40.73-125.00 -30.00   66
  4  \w     44.00 131.00   1.00    1.20    --  107.58 -45.00 -30.00   87
  5  \w     80.00 177.00   1.00    1.20    --  107.58  30.00 150.00   97
  6  \w     94.00 122.00   1.00    1.20    --  107.58 125.00 150.00   28
  7  \w     96.00 122.00   1.00    1.20    --  107.58 125.00 -30.00   26
  8  \w     36.00 107.00   1.00    1.20    --  107.58 -94.00 -30.00   71
  9  \w     34.00 120.00   1.00    1.20    --  107.58-125.00 -90.00   86
 10  \w     35.00  91.00   1.00    1.20    --  107.58 -94.00 -90.00   56
 11  \w    -78.00  36.00   1.00    1.00    --  -40.73   0.00  60.00  114
;
_diffrn_measurement_device 'four-circle diffractometer'
_diffrn_measurement_device_type 'SuperNova, Dual, Cu at zero, AtlasS2'
_diffrn_measurement_method '\w scans'
_diffrn_orient_matrix_type 'CrysAlisPro convention (1999,Acta A55,543-557)'
_diffrn_orient_matrix_UB_11 -0.1137285000
_diffrn_orient_matrix_UB_12 -0.0286566000
_diffrn_orient_matrix_UB_13 0.0388579000
_diffrn_orient_matrix_UB_21 -0.0494402000
_diffrn_orient_matrix_UB_22 0.0711493000
_diffrn_orient_matrix_UB_23 0.0123278000
_diffrn_orient_matrix_UB_31 -0.0755843000
_diffrn_orient_matrix_UB_32 -0.0033149000
_diffrn_orient_matrix_UB_33 -0.0729677000
_diffrn_radiation_monochromator mirror
_diffrn_radiation_probe x-ray
_diffrn_radiation_type 'Cu K\a'
_diffrn_radiation_wavelength 1.54184
_diffrn_reflns_av_R_equivalents 0.0419
_diffrn_reflns_av_unetI/netI 0.0531
_diffrn_reflns_Laue_measured_fraction_full 0.999
_diffrn_reflns_Laue_measured_fraction_max 0.973
_diffrn_reflns_limit_h_max 12
_diffrn_reflns_limit_h_min -13
_diffrn_reflns_limit_k_max 21
_diffrn_reflns_limit_k_min -24
_diffrn_reflns_limit_l_max 17
_diffrn_reflns_limit_l_min -22
_diffrn_reflns_number 15823
_diffrn_reflns_point_group_measured_fraction_full 0.999
_diffrn_reflns_point_group_measured_fraction_max 0.973
_diffrn_reflns_theta_full 67.684
_diffrn_reflns_theta_max 73.675
_diffrn_reflns_theta_min 3.257
_diffrn_source 'micro-focus sealed X-ray tube'
_diffrn_source_type 'SuperNova (Cu) X-ray Source'
_exptl_absorpt_coefficient_mu 0.697
_exptl_absorpt_correction_T_max 1.00000
_exptl_absorpt_correction_T_min 0.53419
_exptl_absorpt_correction_type multi-scan
_exptl_absorpt_process_details
;
CrysAlisPro 1.171.38.43f (Rigaku Oxford Diffraction, 2015)
Empirical absorption correction using spherical harmonics,
 implemented in SCALE3 ABSPACK scaling algorithm.
;
_exptl_crystal_colour 'light colourless'
_exptl_crystal_density_diffrn 1.270
_exptl_crystal_description block
_exptl_crystal_F_000 1584
_exptl_crystal_size_max 0.14
_exptl_crystal_size_mid 0.12
_exptl_crystal_size_min 0.1
_refine_diff_density_max 0.570
_refine_diff_density_min -0.581
_refine_diff_density_rms 0.066
_refine_ls_extinction_method none
_refine_ls_goodness_of_fit_ref 1.047
_refine_ls_hydrogen_treatment constr
_refine_ls_matrix_type full
_refine_ls_number_parameters 580
_refine_ls_number_reflns 7720
_refine_ls_number_restraints 419
_refine_ls_restrained_S_all 1.045
_refine_ls_R_factor_all 0.0863
_refine_ls_R_factor_gt 0.0746
_refine_ls_shift/su_max 0.011
_refine_ls_shift/su_mean 0.000
_refine_ls_structure_factor_coef Fsqd
_refine_ls_weighting_details 'w=1/[\s^2^(Fo^2^)+(0.0999P)^2^+3.6189P] where P=(Fo^2^+2Fc^2^)/3'
_refine_ls_weighting_scheme calc
_refine_ls_wR_factor_gt 0.1969
_refine_ls_wR_factor_ref 0.2093
_reflns_Friedel_coverage 0.000
_reflns_number_gt 6331
_reflns_number_total 7720
_reflns_threshold_expression 'I > 2\s(I)'
_cod_data_source_file d4cc04309j2.cif
_cod_data_source_block xl-01
_cod_depositor_comments 'Adding full bibliography for 7133854--7133855.cif.'
_cod_database_code 7133854
_shelx_shelxl_version_number 2018/3
_shelx_space_group_comment
;
The symmetry employed for this shelxl refinement is uniquely defined
by the following loop, which should always be used as a source of
symmetry information in preference to the above space-group names.
They are only intended as comments.
;
_olex2_refinement_description
;
1. Fixed Uiso
 At 1.2 times of:
  All C(H) groups, All C(H,H) groups
 At 1.5 times of:
  All C(H,H,H) groups, All O(H) groups
2. Restrained distances
 N6-N5 \\sim N6-N00F
 with sigma of 0.02
 N6-C29 \\sim N6-C45
 with sigma of 0.02
 O4-C29 \\sim OA-C45
 with sigma of 0.02
 C28-C29 \\sim C00{-C45
 with sigma of 0.02
 C28-C27 \\sim C00{-C01L
 with sigma of 0.02
 C25-C26 \\sim C0-C48
 with sigma of 0.02
 C28-C26 \\sim C00{-C48
 with sigma of 0.04
 C25-C27 \\sim C0-C01L
 with sigma of 0.04
 C26-C27 \\sim C48-C01L
 with sigma of 0.02
 C29-C27 \\sim C45-C01L
 with sigma of 0.04
 N6-O4 \\sim N6-OA
 with sigma of 0.04
 N6-C28 \\sim N6-C00{
 with sigma of 0.04
 O4-C28 \\sim OA-C00{
 with sigma of 0.04
3. Rigid bond restraints
 C6, N1
 with sigma for 1-2 distances of 0.01 and sigma for 1-3 distances of 0.01
4. Uiso/Uaniso restraints and constraints
C6 \\sim N1: within 2A with sigma of 0.0006 and sigma for terminal atoms of
0.0012 within 2A
5. Rigid body (RIGU) restrains
 O4, O5, H5, O6, OA, N00F, N4, N5, N6, N7, C0, H0, C00{, C01L, H01L, C23, C24,
 H24, C25, H25, C26, H26, C27, H27, C28, C29, C30, C31, H31, C32, C33, H33, C34,
  H34, C35, C36, C37, H37A, H37B, H37C, C38, C39, H39A, H39B, C40, C41, H41A,
 H41B, C42, C43, H43A, H43B, H43C, C44, H44A, H44B, H44C, C45, C46, C47, H47,
 C48, H48
 with sigma for 1-2 distances of 0.001 and sigma for 1-3 distances of 0.004
 N1, N2, N3, C7, C1, C6, C2, C3, C4, C5
 with sigma for 1-2 distances of 0.001 and sigma for 1-3 distances of 0.006
6. Others
 Sof(OA)=Sof(N00F)=Sof(N7)=Sof(C0)=Sof(H0)=Sof(C47)=Sof(H47)=Sof(C46)=
 Sof(C00{)=Sof(C01L)=Sof(H01L)=Sof(C48)=Sof(H48)=Sof(C45)=1-FVAR(1)
 Sof(O4)=Sof(N4)=Sof(N5)=Sof(C24)=Sof(H24)=Sof(C25)=Sof(H25)=Sof(C26)=Sof(H26)=
 Sof(C27)=Sof(H27)=Sof(C28)=Sof(C23)=Sof(C29)=FVAR(1)
7.a Secondary CH2 refined with riding coordinates:
 C16(H16A,H16B), C19(H19A,H19B), C39(H39A,H39B), C41(H41A,H41B)
7.b Aromatic/amide H refined with riding coordinates:
 C2(H2), C3(H3A), C4(H4), C5(H5A), C9(H9), C11(H11), C12(H12), C0(H0),
 C47(H47), C01L(H01L), C48(H48), C24(H24), C25(H25), C26(H26), C27(H27),
 C31(H31), C33(H33), C34(H34)
7.c Fitted hexagon refined as free rotating group:
 C0(C47,C46,C00{,C01L,C48), C24(C25,C26,C27,C28,C23)
7.d Idealised Me refined as rotating group:
 C20(H20A,H20B,H20C), C21(H21A,H21B,H21C), C22(H22A,H22B,H22C), C37(H37A,H37B,
 H37C), C43(H43A,H43B,H43C), C44(H44A,H44B,H44C)
7.e Idealised tetrahedral OH refined as rotating group:
 O3(H3), O5(H5)
;
_smtbx_masks_void_probe_radius 1.2
_smtbx_masks_void_truncation_radius 1.2
_olex2_date_sample_data_collection 2023-10-13
_olex2_submission_special_instructions 'No special instructions were received'
_oxdiff_exptl_absorpt_empirical_details
;
Empirical correction (ABSPACK) includes:
- Absorption correction using spherical harmonics
- Frame scaling
- Detector area scaling
;
_oxdiff_exptl_absorpt_empirical_full_max 1.589
_oxdiff_exptl_absorpt_empirical_full_min 0.537

loop_
_space_group_symop_operation_xyz
'x, y, z'
'-x+1/2, y+1/2, -z+1/2'
'-x, -y, -z'
'x-1/2, -y-1/2, z-1/2'

loop_
_atom_site_label
_atom_site_type_symbol
_atom_site_fract_x
_atom_site_fract_y
_atom_site_fract_z
_atom_site_U_iso_or_equiv
_atom_site_adp_type
_atom_site_occupancy
_atom_site_site_symmetry_order
_atom_site_calc_flag
_atom_site_refinement_flags_posn
_atom_site_refinement_flags_adp
_atom_site_refinement_flags_occupancy
_atom_site_disorder_assembly
_atom_site_disorder_group
O1 O 0.8522(2) 0.76698(10) 0.87519(11) 0.0390(5) Uani 1 1 d . . . . .
O2 O 0.90238(16) 0.87457(10) 1.07670(10) 0.0308(4) Uani 1 1 d . . . . .
O3 O 1.06331(16) 0.67331(10) 0.99578(11) 0.0326(4) Uani 1 1 d . . . . .
H3 H 1.128875 0.659162 0.977003 0.049 Uiso 1 1 calc R U . . .
N1 N 0.6631(2) 0.92685(13) 0.94258(15) 0.0418(5) Uani 1 1 d . U . . .
N2 N 0.6642(2) 0.87489(13) 0.98038(15) 0.0412(6) Uani 1 1 d . . . . .
N3 N 0.74129(19) 0.81931(12) 0.95634(12) 0.0310(5) Uani 1 1 d . . . . .
C1 C 0.8101(2) 0.88173(14) 0.85477(16) 0.0339(5) Uani 1 1 d . . . . .
C2 C 0.8824(3) 0.89240(18) 0.79569(17) 0.0452(7) Uani 1 1 d . . . . .
H2 H 0.930662 0.857053 0.776755 0.054 Uiso 1 1 calc R U . . .
C3 C 0.8843(3) 0.95327(19) 0.76481(19) 0.0525(7) Uani 1 1 d . . . . .
H3A H 0.937003 0.960771 0.725259 0.063 Uiso 1 1 calc R U . . .
C4 C 0.8123(3) 1.00444(17) 0.7890(2) 0.0501(7) Uani 1 1 d . . . . .
H4 H 0.813988 1.046340 0.764998 0.060 Uiso 1 1 calc R U . . .
C5 C 0.7370(3) 0.99634(17) 0.8476(2) 0.0474(7) Uani 1 1 d . . . . .
H5A H 0.686642 1.031857 0.864274 0.057 Uiso 1 1 calc R U . . .
C6 C 0.7377(3) 0.93204(16) 0.88247(18) 0.0408(5) Uani 1 1 d . U . . .
C7 C 0.8059(3) 0.81730(15) 0.89413(15) 0.0340(6) Uani 1 1 d . . . . .
C8 C 0.7374(2) 0.76435(12) 1.00689(13) 0.0240(5) Uani 1 1 d . . . . .
C9 C 0.6209(2) 0.73832(13) 1.02135(14) 0.0259(5) Uani 1 1 d . . . . .
H9 H 0.547313 0.755961 0.997416 0.031 Uiso 1 1 calc R U . . .
C10 C 0.6104(2) 0.68632(13) 1.07084(14) 0.0261(5) Uani 1 1 d . . . . .
C11 C 0.7203(2) 0.66150(14) 1.10381(15) 0.0302(6) Uani 1 1 d . . . . .
H11 H 0.715864 0.625371 1.136917 0.036 Uiso 1 1 calc R U . . .
C12 C 0.8362(2) 0.68853(14) 1.08924(14) 0.0290(5) Uani 1 1 d . . . . .
H12 H 0.909877 0.670565 1.112786 0.035 Uiso 1 1 calc R U . . .
C13 C 0.8481(2) 0.74128(13) 1.04108(13) 0.0242(5) Uani 1 1 d . . . . .
C14 C 0.9735(2) 0.77313(13) 1.03119(13) 0.0247(5) Uani 1 1 d . . . . .
C15 C 0.9906(2) 0.84171(14) 1.05292(13) 0.0265(5) Uani 1 1 d . . . . .
C16 C 1.1197(2) 0.87265(15) 1.05085(14) 0.0306(6) Uani 1 1 d . . . . .
H16A H 1.163611 0.866229 1.098731 0.037 Uiso 1 1 calc R U . . .
H16B H 1.110061 0.921231 1.042897 0.037 Uiso 1 1 calc R U . . .
C17 C 1.2023(2) 0.84425(14) 0.99211(14) 0.0292(6) Uani 1 1 d . . . . .
C18 C 1.0748(2) 0.73783(14) 1.00868(13) 0.0270(5) Uani 1 1 d . . . . .
C19 C 1.2022(2) 0.76863(15) 0.99980(15) 0.0324(6) Uani 1 1 d . . . . .
H19A H 1.239504 0.749061 0.956315 0.039 Uiso 1 1 calc R U . . .
H19B H 1.257296 0.756414 1.042335 0.039 Uiso 1 1 calc R U . . .
C20 C 1.1504(3) 0.86454(17) 0.91700(15) 0.0381(7) Uani 1 1 d . . . . .
H20A H 1.065100 0.846649 0.909197 0.057 Uiso 1 1 calc R U . . .
H20B H 1.204884 0.846727 0.880005 0.057 Uiso 1 1 calc R U . . .
H20C H 1.147928 0.913292 0.913524 0.057 Uiso 1 1 calc R U . . .
C21 C 1.3366(2) 0.87064(17) 1.00301(16) 0.0382(7) Uani 1 1 d . . . . .
H21A H 1.335856 0.919420 0.999888 0.057 Uiso 1 1 calc R U . . .
H21B H 1.389079 0.852437 0.965288 0.057 Uiso 1 1 calc R U . . .
H21C H 1.370951 0.856993 1.050851 0.057 Uiso 1 1 calc R U . . .
C22 C 0.4825(3) 0.65969(15) 1.08755(18) 0.0373(6) Uani 1 1 d . . . . .
H22A H 0.437247 0.692873 1.115535 0.056 Uiso 1 1 calc R U . . .
H22B H 0.492054 0.618537 1.115898 0.056 Uiso 1 1 calc R U . . .
H22C H 0.434709 0.650294 1.042108 0.056 Uiso 1 1 calc R U . . .
O4 O 0.4372(5) 0.7430(3) 0.8745(3) 0.0293(11) Uani 0.544(4) 1 d D . P A 1
O5 O 0.43726(16) 0.58921(10) 0.71182(10) 0.0306(4) Uani 1 1 d . . . . .
H5 H 0.417510 0.592887 0.667431 0.046 Uiso 1 1 calc R U . . .
O6 O 0.25391(16) 0.61705(10) 0.93460(10) 0.0314(4) Uani 1 1 d . . . . .
OA O 0.6942(9) 0.6722(4) 0.7358(5) 0.0387(15) Uani 0.456(4) 1 d D . P A 2
N00F N 0.4798(7) 0.7366(4) 0.8604(6) 0.0367(15) Uani 0.456(4) 1 d D . P A 2
N4 N 0.6768(4) 0.7380(2) 0.7099(2) 0.0265(9) Uani 0.544(4) 1 d . . P A 1
N5 N 0.6608(7) 0.6874(4) 0.7484(4) 0.0365(14) Uani 0.544(4) 1 d D . P A 1
N6 N 0.5719(2) 0.69256(11) 0.81409(14) 0.0364(5) Uani 1 1 d D . . . .
N7 N 0.4586(5) 0.7953(2) 0.8376(3) 0.0306(11) Uani 0.456(4) 1 d . . P A 2
C0 C 0.5650(6) 0.91293(18) 0.7006(3) 0.037(3) Uani 0.456(4) 1 d DG . P A 2
H0 H 0.551347 0.958105 0.686850 0.044 Uiso 0.456(4) 1 calc R U P A 2
C47 C 0.5019(5) 0.8861(2) 0.7583(3) 0.0375(15) Uani 0.456(4) 1 d G . P A 2
H47 H 0.445159 0.912960 0.784093 0.045 Uiso 0.456(4) 1 calc R U P A 2
C46 C 0.5218(5) 0.8200(2) 0.7784(3) 0.0283(15) Uani 0.456(4) 1 d G . P A 2
C00{ C 0.6048(6) 0.78074(17) 0.7407(3) 0.0288(15) Uani 0.456(4) 1 d DG . P A 2
C01L C 0.6679(4) 0.8076(2) 0.6829(2) 0.0328(13) Uani 0.456(4) 1 d DG . P A 2
H01L H 0.724599 0.780708 0.657135 0.039 Uiso 0.456(4) 1 calc R U P A 2
C48 C 0.6480(5) 0.8737(2) 0.6628(3) 0.0370(16) Uani 0.456(4) 1 d DG . P A 2
H48 H 0.691069 0.891977 0.623370 0.044 Uiso 0.456(4) 1 calc R U P A 2
C24 C 0.6391(4) 0.8521(2) 0.68112(19) 0.0312(12) Uani 0.544(4) 1 d G . P A 1
H24 H 0.698400 0.848467 0.644119 0.037 Uiso 0.544(4) 1 calc R U P A 1
C25 C 0.5790(5) 0.91244(17) 0.6928(3) 0.038(2) Uani 0.544(4) 1 d DG . P A 1
H25 H 0.597193 0.950113 0.663835 0.046 Uiso 0.544(4) 1 calc R U P A 1
C26 C 0.4923(4) 0.91770(14) 0.7470(2) 0.0362(12) Uani 0.544(4) 1 d DG . P A 1
H26 H 0.451230 0.958963 0.754964 0.043 Uiso 0.544(4) 1 calc R U P A 1
C27 C 0.4657(3) 0.86257(19) 0.78938(18) 0.0280(10) Uani 0.544(4) 1 d DG . P A 1
H27 H 0.406473 0.866167 0.826377 0.034 Uiso 0.544(4) 1 calc R U P A 1
C28 C 0.5258(4) 0.80219(16) 0.7777(2) 0.0227(12) Uani 0.544(4) 1 d DG . P A 1
C23 C 0.6126(4) 0.79694(15) 0.7235(2) 0.0214(10) Uani 0.544(4) 1 d G . P A 1
C29 C 0.5071(5) 0.7453(2) 0.8245(3) 0.0257(9) Uani 0.544(4) 1 d D . P A 1
C30 C 0.5833(2) 0.63126(12) 0.85453(14) 0.0253(5) Uani 1 1 d . . . . .
C31 C 0.6994(2) 0.61641(12) 0.88691(14) 0.0265(5) Uani 1 1 d . . . . .
H31 H 0.767704 0.646437 0.881892 0.032 Uiso 1 1 calc R U . . .
C32 C 0.7178(2) 0.55804(13) 0.92679(13) 0.0260(5) Uani 1 1 d . . . . .
C33 C 0.6142(2) 0.51605(13) 0.93365(14) 0.0278(5) Uani 1 1 d . . . . .
H33 H 0.623676 0.475918 0.960699 0.033 Uiso 1 1 calc R U . . .
C34 C 0.4976(2) 0.53195(13) 0.90160(13) 0.0267(5) Uani 1 1 d . . . . .
H34 H 0.428675 0.502582 0.907852 0.032 Uiso 1 1 calc R U . . .
C35 C 0.4784(2) 0.58955(12) 0.86063(13) 0.0230(5) Uani 1 1 d . . . . .
C36 C 0.3536(2) 0.60385(13) 0.82429(14) 0.0257(5) Uani 1 1 d . . . . .
C37 C 0.8436(3) 0.54157(14) 0.96251(16) 0.0350(6) Uani 1 1 d . . . . .
H37A H 0.906663 0.537531 0.925439 0.052 Uiso 1 1 calc R U . . .
H37B H 0.837714 0.499300 0.988813 0.052 Uiso 1 1 calc R U . . .
H37C H 0.868539 0.577146 0.996589 0.052 Uiso 1 1 calc R U . . .
C38 C 0.2457(2) 0.61520(14) 0.86760(15) 0.0316(5) Uani 1 1 d . . . . .
C39 C 0.1171(3) 0.61925(18) 0.82892(17) 0.0426(7) Uani 1 1 d . . . . .
H39A H 0.059614 0.644379 0.859791 0.051 Uiso 1 1 calc R U . . .
H39B H 0.082979 0.573568 0.822901 0.051 Uiso 1 1 calc R U . . .
C40 C 0.1184(2) 0.65262(16) 0.75461(15) 0.0347(6) Uani 1 1 d . . . . .
C41 C 0.2178(2) 0.62000(17) 0.70995(16) 0.0393(7) Uani 1 1 d . . . . .
H41A H 0.182934 0.577946 0.689414 0.047 Uiso 1 1 calc R U . . .
H41B H 0.235846 0.649740 0.668815 0.047 Uiso 1 1 calc R U . . .
C42 C 0.3388(2) 0.60472(13) 0.75056(14) 0.0274(5) Uani 1 1 d . . . . .
C43 C 0.1538(3) 0.72695(18) 0.7663(2) 0.0518(8) Uani 1 1 d . . . . .
H43A H 0.237202 0.729981 0.790795 0.078 Uiso 1 1 calc R U . . .
H43B H 0.091306 0.748352 0.796228 0.078 Uiso 1 1 calc R U . . .
H43C H 0.155271 0.749498 0.719183 0.078 Uiso 1 1 calc R U . . .
C44 C -0.0092(3) 0.6506(3) 0.7161(2) 0.0625(11) Uani 1 1 d . . . . .
H44A H -0.005877 0.674641 0.669936 0.094 Uiso 1 1 calc R U . . .
H44B H -0.071325 0.671775 0.746487 0.094 Uiso 1 1 calc R U . . .
H44C H -0.033434 0.604167 0.706772 0.094 Uiso 1 1 calc R U . . .
C45 C 0.6281(8) 0.7123(4) 0.7617(4) 0.0338(13) Uani 0.456(4) 1 d D . P A 2

loop_
_atom_site_aniso_label
_atom_site_aniso_U_11
_atom_site_aniso_U_22
_atom_site_aniso_U_33
_atom_site_aniso_U_23
_atom_site_aniso_U_13
_atom_site_aniso_U_12
O1 0.0475(11) 0.0316(11) 0.0376(11) 0.0050(9) -0.0024(9) -0.0066(9)
O2 0.0231(8) 0.0377(11) 0.0320(9) -0.0058(8) 0.0042(7) 0.0012(7)
O3 0.0252(9) 0.0342(10) 0.0390(10) -0.0017(8) 0.0103(8) 0.0024(7)
N1 0.0325(9) 0.0393(10) 0.0531(12) 0.0059(8) -0.0031(8) -0.0020(8)
N2 0.0336(12) 0.0314(11) 0.0576(15) 0.0094(10) -0.0101(11) -0.0046(9)
N3 0.0228(10) 0.0352(12) 0.0343(11) 0.0113(9) -0.0069(8) -0.0055(8)
C1 0.0285(12) 0.0296(12) 0.0424(14) 0.0037(10) -0.0122(10) -0.0094(9)
C2 0.0454(16) 0.0501(16) 0.0396(15) -0.0044(12) -0.0042(12) -0.0150(13)
C3 0.0581(19) 0.0575(16) 0.0407(16) 0.0059(13) -0.0125(14) -0.0212(13)
C4 0.0526(17) 0.0381(15) 0.0579(18) 0.0185(13) -0.0203(12) -0.0227(12)
C5 0.0402(15) 0.0359(14) 0.0644(18) -0.0014(13) -0.0183(12) -0.0052(12)
C6 0.0306(9) 0.0399(10) 0.0516(12) 0.0046(9) -0.0040(8) -0.0038(8)
C7 0.0321(13) 0.0379(15) 0.0315(12) 0.0029(11) -0.0050(10) -0.0062(11)
C8 0.0251(11) 0.0235(12) 0.0236(11) 0.0008(9) 0.0017(9) 0.0012(9)
C9 0.0210(11) 0.0278(13) 0.0287(12) 0.0010(10) -0.0024(9) 0.0010(9)
C10 0.0266(12) 0.0231(12) 0.0288(12) 0.0002(10) 0.0026(10) -0.0012(9)
C11 0.0308(13) 0.0277(14) 0.0324(13) 0.0077(10) 0.0038(11) 0.0016(10)
C12 0.0225(11) 0.0350(15) 0.0294(13) 0.0066(11) 0.0008(10) 0.0059(10)
C13 0.0210(11) 0.0302(13) 0.0214(11) -0.0020(9) 0.0016(9) 0.0026(9)
C14 0.0187(10) 0.0331(14) 0.0222(11) 0.0026(10) 0.0015(9) 0.0010(9)
C15 0.0218(11) 0.0371(14) 0.0207(11) -0.0005(10) 0.0023(9) 0.0001(10)
C16 0.0216(11) 0.0390(15) 0.0314(13) -0.0071(11) 0.0026(10) -0.0033(10)
C17 0.0186(11) 0.0419(15) 0.0272(12) -0.0027(11) 0.0014(9) -0.0021(10)
C18 0.0215(11) 0.0360(14) 0.0237(12) 0.0012(10) 0.0021(9) 0.0013(10)
C19 0.0193(11) 0.0421(16) 0.0360(14) -0.0045(12) 0.0040(10) 0.0017(10)
C20 0.0287(13) 0.0524(19) 0.0334(14) 0.0020(13) 0.0028(11) -0.0080(12)
C21 0.0216(12) 0.0539(19) 0.0392(15) -0.0052(13) 0.0020(11) -0.0061(12)
C22 0.0289(13) 0.0334(15) 0.0499(17) 0.0110(13) 0.0031(12) -0.0069(11)
O4 0.028(3) 0.028(2) 0.0313(19) 0.0034(15) -0.0056(15) 0.0004(16)
O5 0.0246(8) 0.0406(11) 0.0271(9) -0.0006(8) 0.0041(7) 0.0059(7)
O6 0.0280(9) 0.0376(11) 0.0290(8) 0.0003(7) 0.0057(7) 0.0038(7)
OA 0.038(4) 0.030(3) 0.048(3) 0.009(2) -0.002(2) -0.004(2)
N00F 0.032(5) 0.021(2) 0.056(5) 0.004(2) -0.015(3) -0.002(2)
N4 0.0273(18) 0.0260(17) 0.0265(19) 0.0029(13) 0.0050(14) -0.0004(13)
N5 0.032(5) 0.030(4) 0.046(4) 0.015(3) -0.0110(19) -0.009(2)
N6 0.0306(11) 0.0233(10) 0.0541(14) 0.0088(9) -0.0116(10) -0.0039(8)
N7 0.037(2) 0.020(2) 0.035(2) -0.0009(16) 0.0023(18) 0.0049(17)
C0 0.046(5) 0.023(4) 0.042(4) 0.006(3) -0.009(4) -0.010(3)
C47 0.045(3) 0.024(3) 0.042(3) 0.005(2) -0.005(3) -0.002(2)
C46 0.031(3) 0.023(3) 0.030(3) -0.0005(19) -0.007(2) -0.006(2)
C00{ 0.030(3) 0.026(2) 0.030(3) 0.0015(19) -0.005(2) -0.006(2)
C01L 0.032(3) 0.031(3) 0.036(3) 0.006(2) -0.004(2) -0.007(2)
C48 0.037(3) 0.032(3) 0.041(4) 0.010(2) -0.010(3) -0.008(2)
C24 0.031(2) 0.031(3) 0.031(3) 0.010(2) -0.0078(19) -0.008(2)
C25 0.038(4) 0.029(3) 0.047(4) 0.011(3) -0.007(3) -0.007(3)
C26 0.041(3) 0.023(2) 0.044(3) 0.003(2) -0.008(2) -0.005(2)
C27 0.029(2) 0.020(2) 0.035(2) -0.0017(16) -0.0034(18) 0.0025(16)
C28 0.022(2) 0.018(2) 0.028(2) 0.0010(15) -0.0017(18) -0.0010(16)
C23 0.019(2) 0.0236(19) 0.021(2) 0.0002(16) -0.0054(17) -0.0039(15)
C29 0.0243(19) 0.0220(17) 0.030(2) 0.0052(14) -0.0097(17) -0.0053(13)
C30 0.0255(10) 0.0189(11) 0.0314(12) -0.0007(9) -0.0001(9) 0.0003(8)
C31 0.0249(10) 0.0219(11) 0.0325(12) -0.0008(9) 0.0008(9) -0.0018(9)
C32 0.0282(10) 0.0238(11) 0.0260(11) -0.0028(9) 0.0017(9) 0.0035(8)
C33 0.0328(10) 0.0251(12) 0.0258(12) 0.0022(9) 0.0035(9) 0.0012(9)
C34 0.0277(10) 0.0260(12) 0.0270(12) -0.0003(9) 0.0056(9) -0.0029(9)
C35 0.0231(10) 0.0226(11) 0.0237(11) -0.0046(8) 0.0044(8) 0.0006(8)
C36 0.0228(10) 0.0255(12) 0.0290(10) -0.0024(9) 0.0026(8) -0.0001(9)
C37 0.0335(12) 0.0310(14) 0.0400(15) -0.0007(12) -0.0051(11) 0.0051(11)
C38 0.0276(11) 0.0365(15) 0.0309(10) -0.0024(10) 0.0044(9) 0.0014(10)
C39 0.0289(12) 0.061(2) 0.0379(14) -0.0006(13) 0.0034(11) -0.0009(13)
C40 0.0230(11) 0.0475(15) 0.0335(12) -0.0021(11) 0.0013(9) 0.0059(10)
C41 0.0263(12) 0.060(2) 0.0312(13) -0.0071(13) -0.0010(10) 0.0063(12)
C42 0.0223(10) 0.0306(13) 0.0296(10) -0.0037(10) 0.0038(8) 0.0004(9)
C43 0.0475(18) 0.0474(16) 0.060(2) -0.0015(16) -0.0054(16) 0.0100(14)
C44 0.0300(14) 0.110(3) 0.0472(19) -0.013(2) -0.0064(13) 0.0131(17)
C45 0.030(3) 0.026(3) 0.044(3) 0.004(2) -0.0137(19) -0.007(2)

loop_
_atom_type_symbol
_atom_type_description
_atom_type_scat_dispersion_real
_atom_type_scat_dispersion_imag
_atom_type_scat_source
C C 0.0181 0.0091 'International Tables Vol C Tables 4.2.6.8 and 6.1.1.4'
H H 0.0000 0.0000 'International Tables Vol C Tables 4.2.6.8 and 6.1.1.4'
N N 0.0311 0.0180 'International Tables Vol C Tables 4.2.6.8 and 6.1.1.4'
O O 0.0492 0.0322 'International Tables Vol C Tables 4.2.6.8 and 6.1.1.4'

loop_
_geom_angle_atom_site_label_1
_geom_angle_atom_site_label_2
_geom_angle_atom_site_label_3
_geom_angle
_geom_angle_site_symmetry_1
_geom_angle_site_symmetry_3
_geom_angle_publ_flag
C18 O3 H3 109.5 . . ?
N2 N1 C6 120.8(3) . . ?
N1 N2 N3 117.2(3) . . ?
C7 N3 N2 125.9(2) . . ?
C7 N3 C8 123.3(2) . . ?
C8 N3 N2 110.8(2) . . ?
C2 C1 C6 121.2(3) . . ?
C2 C1 C7 123.5(3) . . ?
C6 C1 C7 115.3(3) . . ?
C1 C2 H2 120.2 . . ?
C3 C2 C1 119.6(4) . . ?
C3 C2 H2 120.2 . . ?
C2 C3 H3A 119.2 . . ?
C2 C3 C4 121.6(3) . . ?
C4 C3 H3A 119.2 . . ?
C3 C4 H4 119.4 . . ?
C3 C4 C5 121.2(3) . . ?
C5 C4 H4 119.4 . . ?
C4 C5 H5A 121.2 . . ?
C4 C5 C6 117.6(3) . . ?
C6 C5 H5A 121.2 . . ?
N1 C6 C5 115.5(3) . . ?
C1 C6 N1 125.8(3) . . ?
C1 C6 C5 118.8(3) . . ?
O1 C7 N3 120.3(3) . . ?
O1 C7 C1 125.3(3) . . ?
N3 C7 C1 114.4(3) . . ?
C9 C8 N3 117.6(2) . . ?
C9 C8 C13 122.4(2) . . ?
C13 C8 N3 120.0(2) . . ?
C8 C9 H9 119.8 . . ?
C8 C9 C10 120.4(2) . . ?
C10 C9 H9 119.8 . . ?
C9 C10 C22 119.8(2) . . ?
C11 C10 C9 117.9(2) . . ?
C11 C10 C22 122.3(2) . . ?
C10 C11 H11 119.5 . . ?
C12 C11 C10 121.0(2) . . ?
C12 C11 H11 119.5 . . ?
C11 C12 H12 119.1 . . ?
C11 C12 C13 121.8(2) . . ?
C13 C12 H12 119.1 . . ?
C8 C13 C14 122.9(2) . . ?
C12 C13 C8 116.5(2) . . ?
C12 C13 C14 120.5(2) . . ?
C15 C14 C13 118.4(2) . . ?
C18 C14 C13 122.2(2) . . ?
C18 C14 C15 119.1(2) . . ?
O2 C15 C14 121.1(2) . . ?
O2 C15 C16 119.4(2) . . ?
C14 C15 C16 119.3(2) . . ?
C15 C16 H16A 108.7 . . ?
C15 C16 H16B 108.7 . . ?
C15 C16 C17 114.4(2) . . ?
H16A C16 H16B 107.6 . . ?
C17 C16 H16A 108.7 . . ?
C17 C16 H16B 108.7 . . ?
C19 C17 C16 107.6(2) . . ?
C19 C17 C20 110.4(2) . . ?
C19 C17 C21 109.7(2) . . ?
C20 C17 C16 110.3(2) . . ?
C20 C17 C21 109.1(2) . . ?
C21 C17 C16 109.7(2) . . ?
O3 C18 C14 119.6(2) . . ?
O3 C18 C19 117.4(2) . . ?
C14 C18 C19 123.0(2) . . ?
C17 C19 H19A 108.5 . . ?
C17 C19 H19B 108.5 . . ?
C18 C19 C17 115.0(2) . . ?
C18 C19 H19A 108.5 . . ?
C18 C19 H19B 108.5 . . ?
H19A C19 H19B 107.5 . . ?
C17 C20 H20A 109.5 . . ?
C17 C20 H20B 109.5 . . ?
C17 C20 H20C 109.5 . . ?
H20A C20 H20B 109.5 . . ?
H20A C20 H20C 109.5 . . ?
H20B C20 H20C 109.5 . . ?
C17 C21 H21A 109.5 . . ?
C17 C21 H21B 109.5 . . ?
C17 C21 H21C 109.5 . . ?
H21A C21 H21B 109.5 . . ?
H21A C21 H21C 109.5 . . ?
H21B C21 H21C 109.5 . . ?
C10 C22 H22A 109.5 . . ?
C10 C22 H22B 109.5 . . ?
C10 C22 H22C 109.5 . . ?
H22A C22 H22B 109.5 . . ?
H22A C22 H22C 109.5 . . ?
H22B C22 H22C 109.5 . . ?
C42 O5 H5 109.5 . . ?
N7 N00F N6 116.3(8) . . ?
N5 N4 C23 120.4(5) . . ?
N4 N5 N6 118.9(6) . . ?
C29 N6 N5 121.0(4) . . ?
C29 N6 C30 131.4(3) . . ?
C30 N6 N00F 103.6(4) . . ?
C30 N6 N5 107.6(3) . . ?
C45 N6 N00F 125.1(5) . . ?
C45 N6 C30 130.7(4) . . ?
N00F N7 C46 120.3(6) . . ?
C47 C0 H0 120.0 . . ?
C47 C0 C48 120.0 . . ?
C48 C0 H0 120.0 . . ?
C0 C47 H47 120.0 . . ?
C46 C47 C0 120.0 . . ?
C46 C47 H47 120.0 . . ?
C47 C46 N7 118.3(4) . . ?
C47 C46 C00{ 120.0 . . ?
C00{ C46 N7 121.7(4) . . ?
C46 C00{ C01L 120.0 . . ?
C46 C00{ C45 120.6(4) . . ?
C01L C00{ C45 119.4(4) . . ?
C00{ C01L H01L 120.0 . . ?
C48 C01L C00{ 120.0 . . ?
C48 C01L H01L 120.0 . . ?
C0 C48 H48 120.0 . . ?
C01L C48 C0 120.0 . . ?
C01L C48 H48 120.0 . . ?
C25 C24 H24 120.0 . . ?
C25 C24 C23 120.0 . . ?
C23 C24 H24 120.0 . . ?
C24 C25 H25 120.0 . . ?
C24 C25 C26 120.0 . . ?
C26 C25 H25 120.0 . . ?
C25 C26 H26 120.0 . . ?
C25 C26 C27 120.0 . . ?
C27 C26 H26 120.0 . . ?
C26 C27 H27 120.0 . . ?
C28 C27 C26 120.0 . . ?
C28 C27 H27 120.0 . . ?
C27 C28 C23 120.0 . . ?
C27 C28 C29 121.2(3) . . ?
C23 C28 C29 118.7(3) . . ?
C24 C23 N4 117.4(3) . . ?
C28 C23 N4 122.6(3) . . ?
C28 C23 C24 120.0 . . ?
O4 C29 N6 115.7(5) . . ?
O4 C29 C28 126.1(4) . . ?
N6 C29 C28 118.2(5) . . ?
C31 C30 N6 117.5(2) . . ?
C31 C30 C35 122.4(2) . . ?
C35 C30 N6 120.0(2) . . ?
C30 C31 H31 119.6 . . ?
C30 C31 C32 120.9(2) . . ?
C32 C31 H31 119.6 . . ?
C31 C32 C33 117.5(2) . . ?
C31 C32 C37 121.3(2) . . ?
C33 C32 C37 121.2(2) . . ?
C32 C33 H33 119.5 . . ?
C34 C33 C32 121.1(2) . . ?
C34 C33 H33 119.5 . . ?
C33 C34 H34 119.0 . . ?
C33 C34 C35 122.0(2) . . ?
C35 C34 H34 119.0 . . ?
C30 C35 C36 123.0(2) . . ?
C34 C35 C30 116.1(2) . . ?
C34 C35 C36 120.8(2) . . ?
C38 C36 C35 119.7(2) . . ?
C42 C36 C35 121.0(2) . . ?
C42 C36 C38 119.3(2) . . ?
C32 C37 H37A 109.5 . . ?
C32 C37 H37B 109.5 . . ?
C32 C37 H37C 109.5 . . ?
H37A C37 H37B 109.5 . . ?
H37A C37 H37C 109.5 . . ?
H37B C37 H37C 109.5 . . ?
O6 C38 C36 122.2(2) . . ?
O6 C38 C39 119.6(2) . . ?
C36 C38 C39 118.0(2) . . ?
C38 C39 H39A 108.8 . . ?
C38 C39 H39B 108.8 . . ?
C38 C39 C40 113.9(2) . . ?
H39A C39 H39B 107.7 . . ?
C40 C39 H39A 108.8 . . ?
C40 C39 H39B 108.8 . . ?
C39 C40 C43 107.9(3) . . ?
C41 C40 C39 109.3(2) . . ?
C41 C40 C43 108.7(3) . . ?
C44 C40 C39 111.8(3) . . ?
C44 C40 C41 111.5(3) . . ?
C44 C40 C43 107.4(3) . . ?
C40 C41 H41A 108.5 . . ?
C40 C41 H41B 108.5 . . ?
H41A C41 H41B 107.5 . . ?
C42 C41 C40 114.9(2) . . ?
C42 C41 H41A 108.5 . . ?
C42 C41 H41B 108.5 . . ?
O5 C42 C36 118.3(2) . . ?
O5 C42 C41 117.3(2) . . ?
C36 C42 C41 124.4(2) . . ?
C40 C43 H43A 109.5 . . ?
C40 C43 H43B 109.5 . . ?
C40 C43 H43C 109.5 . . ?
H43A C43 H43B 109.5 . . ?
H43A C43 H43C 109.5 . . ?
H43B C43 H43C 109.5 . . ?
C40 C44 H44A 109.5 . . ?
C40 C44 H44B 109.5 . . ?
C40 C44 H44C 109.5 . . ?
H44A C44 H44B 109.5 . . ?
H44A C44 H44C 109.5 . . ?
H44B C44 H44C 109.5 . . ?
OA C45 N6 114.7(7) . . ?
OA C45 C00{ 129.5(7) . . ?
N6 C45 C00{ 115.8(6) . . ?

loop_
_geom_bond_atom_site_label_1
_geom_bond_atom_site_label_2
_geom_bond_distance
_geom_bond_site_symmetry_2
_geom_bond_publ_flag
O1 C7 1.181(4) . ?
O2 C15 1.240(3) . ?
O3 H3 0.8400 . ?
O3 C18 1.320(3) . ?
N1 N2 1.253(4) . ?
N1 C6 1.393(4) . ?
N2 N3 1.463(4) . ?
N3 C7 1.362(4) . ?
N3 C8 1.445(3) . ?
C1 C2 1.375(4) . ?
C1 C6 1.379(4) . ?
C1 C7 1.484(4) . ?
C2 H2 0.9500 . ?
C2 C3 1.348(5) . ?
C3 H3A 0.9500 . ?
C3 C4 1.365(6) . ?
C4 H4 0.9500 . ?
C4 C5 1.380(5) . ?
C5 H5A 0.9500 . ?
C5 C6 1.441(5) . ?
C8 C9 1.380(3) . ?
C8 C13 1.391(3) . ?
C9 H9 0.9500 . ?
C9 C10 1.393(4) . ?
C10 C11 1.387(4) . ?
C10 C22 1.504(3) . ?
C11 H11 0.9500 . ?
C11 C12 1.382(4) . ?
C12 H12 0.9500 . ?
C12 C13 1.390(4) . ?
C13 C14 1.495(3) . ?
C14 C15 1.442(4) . ?
C14 C18 1.367(3) . ?
C15 C16 1.508(3) . ?
C16 H16A 0.9900 . ?
C16 H16B 0.9900 . ?
C16 C17 1.532(3) . ?
C17 C19 1.523(4) . ?
C17 C20 1.525(4) . ?
C17 C21 1.527(3) . ?
C18 C19 1.503(3) . ?
C19 H19A 0.9900 . ?
C19 H19B 0.9900 . ?
C20 H20A 0.9800 . ?
C20 H20B 0.9800 . ?
C20 H20C 0.9800 . ?
C21 H21A 0.9800 . ?
C21 H21B 0.9800 . ?
C21 H21C 0.9800 . ?
C22 H22A 0.9800 . ?
C22 H22B 0.9800 . ?
C22 H22C 0.9800 . ?
O4 C29 1.209(7) . ?
O5 H5 0.8400 . ?
O5 C42 1.327(3) . ?
O6 C38 1.236(3) . ?
OA C45 1.180(9) . ?
N00F N6 1.592(8) . ?
N00F N7 1.267(10) . ?
N4 N5 1.254(7) . ?
N4 C23 1.393(5) . ?
N5 N6 1.570(7) . ?
N6 C29 1.281(5) . ?
N6 C30 1.440(3) . ?
N6 C45 1.223(7) . ?
N7 C46 1.397(6) . ?
C0 H0 0.9500 . ?
C0 C47 1.3900 . ?
C0 C48 1.3900 . ?
C47 H47 0.9500 . ?
C47 C46 1.3900 . ?
C46 C00{ 1.3900 . ?
C00{ C01L 1.3900 . ?
C00{ C45 1.445(7) . ?
C01L H01L 0.9500 . ?
C01L C48 1.3900 . ?
C48 H48 0.9500 . ?
C24 H24 0.9500 . ?
C24 C25 1.3900 . ?
C24 C23 1.3900 . ?
C25 H25 0.9500 . ?
C25 C26 1.3900 . ?
C26 H26 0.9500 . ?
C26 C27 1.3900 . ?
C27 H27 0.9500 . ?
C27 C28 1.3900 . ?
C28 C23 1.3900 . ?
C28 C29 1.450(6) . ?
C30 C31 1.381(4) . ?
C30 C35 1.401(3) . ?
C31 H31 0.9500 . ?
C31 C32 1.392(4) . ?
C32 C33 1.396(4) . ?
C32 C37 1.502(4) . ?
C33 H33 0.9500 . ?
C33 C34 1.388(4) . ?
C34 H34 0.9500 . ?
C34 C35 1.391(4) . ?
C35 C36 1.489(3) . ?
C36 C38 1.442(3) . ?
C36 C42 1.363(4) . ?
C37 H37A 0.9800 . ?
C37 H37B 0.9800 . ?
C37 H37C 0.9800 . ?
C38 C39 1.517(4) . ?
C39 H39A 0.9900 . ?
C39 H39B 0.9900 . ?
C39 C40 1.526(4) . ?
C40 C41 1.514(4) . ?
C40 C43 1.550(5) . ?
C40 C44 1.505(4) . ?
C41 H41A 0.9900 . ?
C41 H41B 0.9900 . ?
C41 C42 1.493(4) . ?
C43 H43A 0.9800 . ?
C43 H43B 0.9800 . ?
C43 H43C 0.9800 . ?
C44 H44A 0.9800 . ?
C44 H44B 0.9800 . ?
C44 H44C 0.9800 . ?

loop_
_geom_torsion_atom_site_label_1
_geom_torsion_atom_site_label_2
_geom_torsion_atom_site_label_3
_geom_torsion_atom_site_label_4
_geom_torsion
_geom_torsion_site_symmetry_1
_geom_torsion_site_symmetry_2
_geom_torsion_site_symmetry_3
_geom_torsion_site_symmetry_4
_geom_torsion_publ_flag
O2 C15 C16 C17 -153.2(2) . . . . ?
O3 C18 C19 C17 161.9(2) . . . . ?
N1 N2 N3 C7 -4.4(4) . . . . ?
N1 N2 N3 C8 177.5(2) . . . . ?
N2 N1 C6 C1 5.5(5) . . . . ?
N2 N1 C6 C5 -174.4(3) . . . . ?
N2 N3 C7 O1 -170.3(2) . . . . ?
N2 N3 C7 C1 9.1(4) . . . . ?
N2 N3 C8 C9 56.9(3) . . . . ?
N2 N3 C8 C13 -120.6(2) . . . . ?
N3 C8 C9 C10 -178.5(2) . . . . ?
N3 C8 C13 C12 179.6(2) . . . . ?
N3 C8 C13 C14 3.3(4) . . . . ?
C1 C2 C3 C4 -2.5(5) . . . . ?
C2 C1 C6 N1 -178.9(3) . . . . ?
C2 C1 C6 C5 1.1(4) . . . . ?
C2 C1 C7 O1 -8.4(4) . . . . ?
C2 C1 C7 N3 172.2(3) . . . . ?
C2 C3 C4 C5 1.9(5) . . . . ?
C3 C4 C5 C6 0.3(5) . . . . ?
C4 C5 C6 N1 178.3(3) . . . . ?
C4 C5 C6 C1 -1.7(4) . . . . ?
C6 N1 N2 N3 -3.3(4) . . . . ?
C6 C1 C2 C3 1.0(4) . . . . ?
C6 C1 C7 O1 173.0(3) . . . . ?
C6 C1 C7 N3 -6.4(3) . . . . ?
C7 N3 C8 C9 -121.3(3) . . . . ?
C7 N3 C8 C13 61.2(3) . . . . ?
C7 C1 C2 C3 -177.5(3) . . . . ?
C7 C1 C6 N1 -0.2(4) . . . . ?
C7 C1 C6 C5 179.7(2) . . . . ?
C8 N3 C7 O1 7.6(4) . . . . ?
C8 N3 C7 C1 -172.9(2) . . . . ?
C8 C9 C10 C11 -0.8(4) . . . . ?
C8 C9 C10 C22 178.4(2) . . . . ?
C8 C13 C14 C15 61.2(3) . . . . ?
C8 C13 C14 C18 -124.9(3) . . . . ?
C9 C8 C13 C12 2.2(4) . . . . ?
C9 C8 C13 C14 -174.1(2) . . . . ?
C9 C10 C11 C12 1.4(4) . . . . ?
C10 C11 C12 C13 -0.2(4) . . . . ?
C11 C12 C13 C8 -1.6(4) . . . . ?
C11 C12 C13 C14 174.8(2) . . . . ?
C12 C13 C14 C15 -115.0(3) . . . . ?
C12 C13 C14 C18 58.9(3) . . . . ?
C13 C8 C9 C10 -1.0(4) . . . . ?
C13 C14 C15 O2 -2.7(4) . . . . ?
C13 C14 C15 C16 173.6(2) . . . . ?
C13 C14 C18 O3 -0.7(4) . . . . ?
C13 C14 C18 C19 -178.8(2) . . . . ?
C14 C15 C16 C17 30.5(3) . . . . ?
C14 C18 C19 C17 -20.0(4) . . . . ?
C15 C14 C18 O3 173.1(2) . . . . ?
C15 C14 C18 C19 -5.0(4) . . . . ?
C15 C16 C17 C19 -51.5(3) . . . . ?
C15 C16 C17 C20 69.0(3) . . . . ?
C15 C16 C17 C21 -170.7(2) . . . . ?
C16 C17 C19 C18 46.3(3) . . . . ?
C18 C14 C15 O2 -176.8(2) . . . . ?
C18 C14 C15 C16 -0.5(4) . . . . ?
C20 C17 C19 C18 -74.1(3) . . . . ?
C21 C17 C19 C18 165.6(2) . . . . ?
C22 C10 C11 C12 -177.7(3) . . . . ?
O6 C38 C39 C40 149.1(3) . . . . ?
N00F N6 C30 C31 -113.0(4) . . . . ?
N00F N6 C30 C35 66.3(4) . . . . ?
N00F N6 C45 OA 178.3(10) . . . . ?
N00F N6 C45 C00{ -1.4(10) . . . . ?
N00F N7 C46 C47 -175.7(6) . . . . ?
N00F N7 C46 C00{ 3.0(8) . . . . ?
N4 N5 N6 C29 6.6(8) . . . . ?
N4 N5 N6 C30 -172.4(5) . . . . ?
N5 N4 C23 C24 177.0(5) . . . . ?
N5 N4 C23 C28 -2.3(7) . . . . ?
N5 N6 C29 O4 176.6(6) . . . . ?
N5 N6 C29 C28 -5.0(7) . . . . ?
N5 N6 C30 C31 63.6(4) . . . . ?
N5 N6 C30 C35 -117.1(4) . . . . ?
N6 N00F N7 C46 -4.8(10) . . . . ?
N6 C30 C31 C32 -179.9(2) . . . . ?
N6 C30 C35 C34 -179.0(2) . . . . ?
N6 C30 C35 C36 2.6(4) . . . . ?
N7 N00F N6 C30 177.0(6) . . . . ?
N7 N00F N6 C45 4.4(10) . . . . ?
N7 C46 C00{ C01L -178.7(6) . . . . ?
N7 C46 C00{ C45 0.2(6) . . . . ?
C0 C47 C46 N7 178.8(6) . . . . ?
C0 C47 C46 C00{ 0.0 . . . . ?
C47 C0 C48 C01L 0.0 . . . . ?
C47 C46 C00{ C01L 0.0 . . . . ?
C47 C46 C00{ C45 178.9(7) . . . . ?
C46 C00{ C01L C48 0.0 . . . . ?
C46 C00{ C45 OA 179.5(12) . . . . ?
C46 C00{ C45 N6 -0.8(10) . . . . ?
C00{ C01L C48 C0 0.0 . . . . ?
C01L C00{ C45 OA -1.5(17) . . . . ?
C01L C00{ C45 N6 178.2(5) . . . . ?
C48 C0 C47 C46 0.0 . . . . ?
C24 C25 C26 C27 0.0 . . . . ?
C25 C24 C23 N4 -179.3(4) . . . . ?
C25 C24 C23 C28 0.0 . . . . ?
C25 C26 C27 C28 0.0 . . . . ?
C26 C27 C28 C23 0.0 . . . . ?
C26 C27 C28 C29 175.3(5) . . . . ?
C27 C28 C23 N4 179.2(4) . . . . ?
C27 C28 C23 C24 0.0 . . . . ?
C27 C28 C29 O4 3.1(8) . . . . ?
C27 C28 C29 N6 -175.1(3) . . . . ?
C23 N4 N5 N6 -2.6(9) . . . . ?
C23 C24 C25 C26 0.0 . . . . ?
C23 C28 C29 O4 178.5(6) . . . . ?
C23 C28 C29 N6 0.2(6) . . . . ?
C29 N6 C30 C31 -115.2(4) . . . . ?
C29 N6 C30 C35 64.0(5) . . . . ?
C29 C28 C23 N4 3.8(4) . . . . ?
C29 C28 C23 C24 -175.5(5) . . . . ?
C30 N6 C29 O4 -4.8(8) . . . . ?
C30 N6 C29 C28 173.6(3) . . . . ?
C30 N6 C45 OA 7.9(15) . . . . ?
C30 N6 C45 C00{ -171.8(4) . . . . ?
C30 C31 C32 C33 -1.1(4) . . . . ?
C30 C31 C32 C37 -179.7(2) . . . . ?
C30 C35 C36 C38 -117.2(3) . . . . ?
C30 C35 C36 C42 64.5(3) . . . . ?
C31 C30 C35 C34 0.2(4) . . . . ?
C31 C30 C35 C36 -178.2(2) . . . . ?
C31 C32 C33 C34 0.2(4) . . . . ?
C32 C33 C34 C35 0.8(4) . . . . ?
C33 C34 C35 C30 -1.0(4) . . . . ?
C33 C34 C35 C36 177.4(2) . . . . ?
C34 C35 C36 C38 64.5(3) . . . . ?
C34 C35 C36 C42 -113.8(3) . . . . ?
C35 C30 C31 C32 0.9(4) . . . . ?
C35 C36 C38 O6 4.0(4) . . . . ?
C35 C36 C38 C39 -171.0(3) . . . . ?
C35 C36 C42 O5 3.3(4) . . . . ?
C35 C36 C42 C41 -178.7(3) . . . . ?
C36 C38 C39 C40 -35.8(4) . . . . ?
C37 C32 C33 C34 178.9(2) . . . . ?
C38 C36 C42 O5 -175.0(2) . . . . ?
C38 C36 C42 C41 3.0(4) . . . . ?
C38 C39 C40 C41 51.6(4) . . . . ?
C38 C39 C40 C43 -66.5(3) . . . . ?
C38 C39 C40 C44 175.6(3) . . . . ?
C39 C40 C41 C42 -41.5(4) . . . . ?
C40 C41 C42 O5 -166.4(3) . . . . ?
C40 C41 C42 C36 15.6(4) . . . . ?
C42 C36 C38 O6 -177.7(3) . . . . ?
C42 C36 C38 C39 7.3(4) . . . . ?
C43 C40 C41 C42 76.1(3) . . . . ?
C44 C40 C41 C42 -165.6(3) . . . . ?
C45 N6 C30 C31 58.9(7) . . . . ?
C45 N6 C30 C35 -121.8(6) . . . . ?
C45 C00{ C01L C48 -178.9(7) . . . . ?

loop_
_smtbx_masks_void_nr
_smtbx_masks_void_average_x
_smtbx_masks_void_average_y
_smtbx_masks_void_average_z
_smtbx_masks_void_volume
_smtbx_masks_void_count_electrons
_smtbx_masks_void_content
1 -0.197 0.524 0.315 69.4 6.3 ?
2 0.197 0.476 0.685 69.4 6.3 ?
3 0.303 0.976 0.815 69.4 6.3 ?
4 0.697 0.024 0.185 69.4 6.3 ?
